data_2214097
loop_
_publ_author_name
'Pinto, R. M. A.'
'Ramos Silva, M.'
'Matos Beja, A.'
'Salvador, J. A. R.'
'Paix\~ao, J. A.'

_publ_section_title
;
 5\a-Acetamido-6\b-hydroxy-17-oxoandrostan-3\b-yl acetate
;
_journal_coeditor_code BT2399
_journal_issue 7
_journal_name_full 'Acta Crystallographica Section E'
_journal_page_first o3321
_journal_page_last o3321
_journal_paper_doi 10.1107/S1600536807029893
_journal_volume 63
_journal_year 2007
_chemical_formula_iupac 'C23 H35 N O5'
_chemical_formula_moiety 'C23 H35 N O5'
_chemical_formula_sum 'C23 H35 N O5'
_chemical_formula_weight 405.52
_chemical_melting_point 507
_chemical_name_systematic
;
5\a-Acetamido-6\b-hydroxy-17-oxoandrostan-3\b-yl acetate
;
_space_group_IT_number 4
_symmetry_cell_setting monoclinic
_symmetry_space_group_name_Hall 'P 2yb'
_symmetry_space_group_name_H-M 'P 1 21 1'
_atom_sites_solution_hydrogens geom
_atom_sites_solution_primary direct
_atom_sites_solution_secondary difmap
_audit_creation_method SHELXL-97
_cell_angle_alpha 90.00
_cell_angle_beta 104.00(2)
_cell_angle_gamma 90.00
_cell_formula_units_Z 2
_cell_length_a 8.660(3)
_cell_length_b 9.423(3)
_cell_length_c 13.973(2)
_cell_measurement_reflns_used 25
_cell_measurement_temperature 293(2)
_cell_measurement_theta_max 13.26
_cell_measurement_theta_min 7.88
_cell_volume 1106.4(6)
_computing_cell_refinement 'CAD-4 Software'
_computing_data_collection 'CAD-4 Software (Enraf--Nonius, 1989)'
_computing_data_reduction 'PLATON (Spek, 2001)'
_computing_molecular_graphics 'ORTEPII (Johnson, 1976)'
_computing_publication_material SHELXL97
_computing_structure_refinement 'SHELXL97 (Sheldrick, 1997)'
_computing_structure_solution 'SHELXS97 (Sheldrick, 1997)'
_diffrn_ambient_temperature 293(2)
_diffrn_measured_fraction_theta_full 1.000
_diffrn_measured_fraction_theta_max 1.000
_diffrn_measurement_device_type 'Enraf--Nonius CAD-4'
_diffrn_measurement_method 'profile data from \w-2\q'
_diffrn_radiation_monochromator graphite
_diffrn_radiation_source 'fine-focus sealed tube'
_diffrn_radiation_type MoK\a
_diffrn_radiation_wavelength 0.71073
_diffrn_reflns_av_R_equivalents 0.0237
_diffrn_reflns_av_sigmaI/netI 0.0267
_diffrn_reflns_limit_h_max 10
_diffrn_reflns_limit_h_min -10
_diffrn_reflns_limit_k_max 11
_diffrn_reflns_limit_k_min 0
_diffrn_reflns_limit_l_max 16
_diffrn_reflns_limit_l_min 0
_diffrn_reflns_number 3483
_diffrn_reflns_theta_full 25.48
_diffrn_reflns_theta_max 25.47
_diffrn_reflns_theta_min 2.42
_diffrn_standards_decay_% 9.2
_diffrn_standards_interval_time 300
_diffrn_standards_number 3
_exptl_absorpt_coefficient_mu 0.085
_exptl_absorpt_correction_type none
_exptl_crystal_colour colourless
_exptl_crystal_density_diffrn 1.216
_exptl_crystal_density_method 'not measured'
_exptl_crystal_description prism
_exptl_crystal_F_000 440
_exptl_crystal_size_max 0.42
_exptl_crystal_size_mid 0.20
_exptl_crystal_size_min 0.17
_refine_diff_density_max 0.183
_refine_diff_density_min -0.181
_refine_ls_extinction_method none
_refine_ls_goodness_of_fit_ref 1.028
_refine_ls_hydrogen_treatment constr
_refine_ls_matrix_type full
_refine_ls_number_parameters 267
_refine_ls_number_reflns 2192
_refine_ls_number_restraints 1
_refine_ls_restrained_S_all 1.028
_refine_ls_R_factor_all 0.0462
_refine_ls_R_factor_gt 0.0344
_refine_ls_shift/su_max 0.000
_refine_ls_shift/su_mean 0.000
_refine_ls_structure_factor_coef Fsqd
_refine_ls_weighting_details 'calc w=1/[\s^2^(Fo^2^)+(0.0652P)^2^+0.0914P] where P=(Fo^2^+2Fc^2^)/3'
_refine_ls_weighting_scheme calc
_refine_ls_wR_factor_gt 0.0920
_refine_ls_wR_factor_ref 0.0977
_reflns_number_gt 1883
_reflns_number_total 2192
_reflns_threshold_expression I>2\s(I)
_cod_data_source_file bt2399.cif
_cod_data_source_block I
_cod_original_cell_volume 1106.4(5)
_cod_original_sg_symbol_H-M 'P 21'
_cod_database_code 2214097
_cod_database_fobs_code 2214097

loop_
_symmetry_equiv_pos_as_xyz
'x, y, z'
'-x, y+1/2, -z'

loop_
_atom_site_type_symbol
_atom_site_label
_atom_site_fract_x
_atom_site_fract_y
_atom_site_fract_z
_atom_site_U_iso_or_equiv
_atom_site_adp_type
_atom_site_calc_flag
_atom_site_refinement_flags
_atom_site_occupancy
C C1 -0.1925(3) 0.6556(3) 0.19050(17) 0.0422(5) Uani d . 1
H H1A -0.2369 0.7358 0.2182 0.051 Uiso calc R 1
H H1B -0.1785 0.6837 0.1263 0.051 Uiso calc R 1
C C2 -0.3100(3) 0.5315(3) 0.17750(19) 0.0496(6) Uani d . 1
H H2A -0.3373 0.5133 0.2397 0.059 Uiso calc R 1
H H2B -0.4068 0.5575 0.1295 0.059 Uiso calc R 1
C C3 -0.2429(3) 0.3969(3) 0.14364(18) 0.0461(6) Uani d . 1
H H3 -0.2379 0.4068 0.0746 0.055 Uiso calc R 1
C C4 -0.0795(3) 0.3591(3) 0.20714(17) 0.0413(5) Uani d . 1
H H4A -0.0382 0.2771 0.1795 0.050 Uiso calc R 1
H H4B -0.0880 0.3350 0.2732 0.050 Uiso calc R 1
C C5 0.0352(3) 0.4848(2) 0.21202(16) 0.0369(5) Uani d . 1
C C6 0.2071(3) 0.4441(2) 0.26681(16) 0.0391(5) Uani d . 1
H H6 0.2446 0.3703 0.2284 0.047 Uiso calc R 1
C C7 0.3188(3) 0.5697(3) 0.27595(17) 0.0407(5) Uani d . 1
H H7A 0.3306 0.5950 0.2108 0.049 Uiso calc R 1
H H7B 0.4227 0.5420 0.3153 0.049 Uiso calc R 1
C C8 0.2619(3) 0.7002(3) 0.32298(17) 0.0364(5) Uani d . 1
H H8 0.2591 0.6765 0.3908 0.044 Uiso calc R 1
C C9 0.0917(3) 0.7437(2) 0.26546(16) 0.0342(5) Uani d . 1
H H9 0.0982 0.7647 0.1978 0.041 Uiso calc R 1
C C10 -0.0284(2) 0.6185(3) 0.25829(16) 0.0367(5) Uani d . 1
C C11 0.0374(3) 0.8822(3) 0.30685(18) 0.0412(5) Uani d . 1
H H11A -0.0640 0.9111 0.2648 0.049 Uiso calc R 1
H H11B 0.0210 0.8634 0.3719 0.049 Uiso calc R 1
C C12 0.1558(3) 1.0047(3) 0.31421(18) 0.0442(5) Uani d . 1
H H12A 0.1626 1.0332 0.2486 0.053 Uiso calc R 1
H H12B 0.1195 1.0856 0.3457 0.053 Uiso calc R 1
C C13 0.3196(3) 0.9583(3) 0.37413(16) 0.0394(5) Uani d . 1
C C14 0.3717(2) 0.8260(3) 0.32554(16) 0.0373(5) Uani d . 1
H H14 0.3651 0.8515 0.2567 0.045 Uiso calc R 1
C C15 0.5498(3) 0.8126(3) 0.37556(19) 0.0470(6) Uani d . 1
H H15A 0.5661 0.7693 0.4402 0.056 Uiso calc R 1
H H15B 0.6050 0.7572 0.3356 0.056 Uiso calc R 1
C C16 0.6055(3) 0.9679(3) 0.3833(2) 0.0540(7) Uani d . 1
H H16A 0.6812 0.9847 0.4458 0.065 Uiso calc R 1
H H16B 0.6558 0.9910 0.3303 0.065 Uiso calc R 1
C C17 0.4570(3) 1.0565(3) 0.37548(16) 0.0442(6) Uani d . 1
C C19 -0.0502(3) 0.5862(3) 0.36241(17) 0.0450(6) Uani d . 1
H H19A -0.1069 0.6628 0.3838 0.068 Uiso calc R 1
H H19B 0.0522 0.5759 0.4074 0.068 Uiso calc R 1
H H19C -0.1096 0.4999 0.3609 0.068 Uiso calc R 1
C C18 0.3203(3) 0.9363(3) 0.48361(17) 0.0516(6) Uani d . 1
H H18A 0.4266 0.9161 0.5206 0.077 Uiso calc R 1
H H18B 0.2518 0.8583 0.4895 0.077 Uiso calc R 1
H H18C 0.2827 1.0209 0.5089 0.077 Uiso calc R 1
O O17 0.4532(2) 1.1856(2) 0.37299(15) 0.0592(5) Uani d . 1
O O6 0.2078(2) 0.3868(2) 0.36148(12) 0.0502(4) Uani d . 1
H H6A 0.2764 0.3251 0.3757 0.075 Uiso calc R 1
N N5 0.0466(2) 0.5232(2) 0.11079(12) 0.0375(4) Uani d . 1
H H5 0.0289 0.6107 0.0943 0.045 Uiso calc R 1
C C5A 0.0811(3) 0.4375(3) 0.04173(17) 0.0418(5) Uani d . 1
C C5B 0.1138(4) 0.5119(3) -0.04541(19) 0.0613(8) Uani d . 1
H H5B1 0.1887 0.4577 -0.0710 0.092 Uiso calc R 1
H H5B2 0.1574 0.6041 -0.0259 0.092 Uiso calc R 1
H H5B3 0.0166 0.5219 -0.0954 0.092 Uiso calc R 1
O O5 0.0876(3) 0.3078(2) 0.04790(15) 0.0663(6) Uani d . 1
O O3A -0.3466(2) 0.2780(2) 0.15344(13) 0.0534(5) Uani d . 1
O O3B -0.4874(4) 0.3024(3) -0.0007(2) 0.1098(11) Uani d . 1
C C3A -0.4650(3) 0.2446(3) 0.0767(2) 0.0562(7) Uani d . 1
C C3B -0.5640(3) 0.1271(4) 0.1004(2) 0.0636(7) Uani d . 1
H H3B1 -0.6710 0.1366 0.0612 0.095 Uiso calc R 1
H H3B2 -0.5641 0.1311 0.1690 0.095 Uiso calc R 1
H H3B3 -0.5209 0.0379 0.0863 0.095 Uiso calc R 1

loop_
_atom_site_aniso_label
_atom_site_aniso_U_11
_atom_site_aniso_U_22
_atom_site_aniso_U_33
_atom_site_aniso_U_12
_atom_site_aniso_U_13
_atom_site_aniso_U_23
C1 0.0371(11) 0.0423(14) 0.0472(12) 0.0075(10) 0.0101(9) 0.0009(11)
C2 0.0364(11) 0.0528(16) 0.0584(14) 0.0017(12) 0.0093(10) 0.0014(13)
C3 0.0449(13) 0.0456(14) 0.0477(13) -0.0075(11) 0.0111(10) 0.0015(11)
C4 0.0470(12) 0.0346(12) 0.0430(12) 0.0013(10) 0.0124(10) 0.0009(10)
C5 0.0404(11) 0.0334(12) 0.0369(11) 0.0031(9) 0.0094(9) 0.0004(9)
C6 0.0436(12) 0.0317(12) 0.0418(12) 0.0110(10) 0.0098(9) -0.0015(10)
C7 0.0345(10) 0.0403(13) 0.0456(12) 0.0092(10) 0.0067(9) -0.0027(10)
C8 0.0361(11) 0.0353(12) 0.0372(11) 0.0084(10) 0.0077(9) -0.0003(9)
C9 0.0357(10) 0.0325(11) 0.0347(10) 0.0062(9) 0.0088(8) -0.0009(9)
C10 0.0357(10) 0.0355(11) 0.0391(11) 0.0055(10) 0.0095(8) -0.0004(9)
C11 0.0360(11) 0.0379(12) 0.0485(12) 0.0101(10) 0.0078(9) -0.0065(11)
C12 0.0418(12) 0.0369(13) 0.0507(13) 0.0089(10) 0.0053(10) -0.0062(11)
C13 0.0407(12) 0.0363(12) 0.0380(11) 0.0094(10) 0.0035(9) -0.0046(10)
C14 0.0381(11) 0.0382(12) 0.0343(11) 0.0046(10) 0.0062(9) -0.0034(10)
C15 0.0370(11) 0.0471(14) 0.0542(14) 0.0098(11) 0.0056(10) -0.0055(12)
C16 0.0397(12) 0.0499(15) 0.0676(16) 0.0000(12) 0.0036(11) -0.0063(13)
C17 0.0467(13) 0.0432(14) 0.0382(11) 0.0015(11) 0.0015(10) -0.0061(10)
C19 0.0480(12) 0.0454(14) 0.0457(12) 0.0032(11) 0.0191(10) 0.0005(11)
C18 0.0584(14) 0.0527(15) 0.0427(13) 0.0046(13) 0.0104(10) -0.0105(12)
O17 0.0611(11) 0.0375(10) 0.0738(12) 0.0001(9) 0.0063(9) -0.0050(9)
O6 0.0572(10) 0.0440(10) 0.0459(9) 0.0116(8) 0.0057(7) 0.0097(8)
N5 0.0450(10) 0.0308(10) 0.0371(9) 0.0045(8) 0.0109(7) 0.0009(8)
C5A 0.0461(13) 0.0361(14) 0.0447(12) 0.0014(10) 0.0134(10) -0.0055(10)
C5B 0.093(2) 0.0482(16) 0.0485(14) 0.0068(15) 0.0286(14) -0.0020(13)
O5 0.1023(15) 0.0348(11) 0.0745(13) 0.0041(10) 0.0460(11) -0.0049(9)
O3A 0.0525(9) 0.0529(11) 0.0524(10) -0.0122(9) 0.0081(8) 0.0028(9)
O3B 0.1223(18) 0.111(2) 0.0716(13) -0.0607(19) -0.0249(13) 0.0291(16)
C3A 0.0540(14) 0.0500(16) 0.0595(16) -0.0062(13) 0.0038(12) 0.0006(14)
C3B 0.0577(15) 0.0591(18) 0.0717(18) -0.0146(15) 0.0112(13) -0.0009(15)

loop_
_atom_type_symbol
_atom_type_description
_atom_type_scat_dispersion_real
_atom_type_scat_dispersion_imag
_atom_type_scat_source
C C 0.0033 0.0016 'International Tables Vol C Tables 4.2.6.8 and 6.1.1.4'
H H 0.0000 0.0000 'International Tables Vol C Tables 4.2.6.8 and 6.1.1.4'
N N 0.0061 0.0033 'International Tables Vol C Tables 4.2.6.8 and 6.1.1.4'
O O 0.0106 0.0060 'International Tables Vol C Tables 4.2.6.8 and 6.1.1.4'

loop_
_geom_angle_atom_site_label_1
_geom_angle_atom_site_label_2
_geom_angle_atom_site_label_3
_geom_angle
C2 C1 C10 112.70(19)
C2 C1 H1A 109.1
C10 C1 H1A 109.1
C2 C1 H1B 109.1
C10 C1 H1B 109.1
H1A C1 H1B 107.8
C3 C2 C1 112.46(18)
C3 C2 H2A 109.1
C1 C2 H2A 109.1
C3 C2 H2B 109.1
C1 C2 H2B 109.1
H2A C2 H2B 107.8
O3A C3 C2 108.76(18)
O3A C3 C4 105.8(2)
C2 C3 C4 112.7(2)
O3A C3 H3 109.8
C2 C3 H3 109.8
C4 C3 H3 109.8
C3 C4 C5 110.2(2)
C3 C4 H4A 109.6
C5 C4 H4A 109.6
C3 C4 H4B 109.6
C5 C4 H4B 109.6
H4A C4 H4B 108.1
N5 C5 C4 109.63(18)
N5 C5 C6 104.71(17)
C4 C5 C6 111.37(18)
N5 C5 C10 107.85(17)
C4 C5 C10 110.37(17)
C6 C5 C10 112.67(17)
O6 C6 C7 110.97(18)
O6 C6 C5 109.90(17)
C7 C6 C5 111.45(18)
O6 C6 H6 108.1
C7 C6 H6 108.1
C5 C6 H6 108.1
C6 C7 C8 113.49(17)
C6 C7 H7A 108.9
C8 C7 H7A 108.9
C6 C7 H7B 108.9
C8 C7 H7B 108.9
H7A C7 H7B 107.7
C14 C8 C7 111.91(16)
C14 C8 C9 108.50(18)
C7 C8 C9 110.71(18)
C14 C8 H8 108.5
C7 C8 H8 108.5
C9 C8 H8 108.5
C11 C9 C8 111.45(17)
C11 C9 C10 113.83(17)
C8 C9 C10 111.59(17)
C11 C9 H9 106.5
C8 C9 H9 106.5
C10 C9 H9 106.5
C19 C10 C1 108.57(18)
C19 C10 C9 108.71(18)
C1 C10 C9 111.61(18)
C19 C10 C5 111.37(19)
C1 C10 C5 106.89(17)
C9 C10 C5 109.71(16)
C12 C11 C9 113.71(17)
C12 C11 H11A 108.8
C9 C11 H11A 108.8
C12 C11 H11B 108.8
C9 C11 H11B 108.8
H11A C11 H11B 107.7
C13 C12 C11 109.83(19)
C13 C12 H12A 109.7
C11 C12 H12A 109.7
C13 C12 H12B 109.7
C11 C12 H12B 109.7
H12A C12 H12B 108.2
C17 C13 C12 117.2(2)
C17 C13 C14 100.86(18)
C12 C13 C14 108.86(18)
C17 C13 C18 104.90(19)
C12 C13 C18 111.24(19)
C14 C13 C18 113.5(2)
C8 C14 C15 120.1(2)
C8 C14 C13 113.26(17)
C15 C14 C13 103.60(18)
C8 C14 H14 106.3
C15 C14 H14 106.3
C13 C14 H14 106.3
C16 C15 C14 102.54(19)
C16 C15 H15A 111.3
C14 C15 H15A 111.3
C16 C15 H15B 111.3
C14 C15 H15B 111.3
H15A C15 H15B 109.2
C17 C16 C15 105.8(2)
C17 C16 H16A 110.6
C15 C16 H16A 110.6
C17 C16 H16B 110.6
C15 C16 H16B 110.6
H16A C16 H16B 108.7
O17 C17 C13 126.8(2)
O17 C17 C16 124.7(3)
C13 C17 C16 108.5(2)
C10 C19 H19A 109.5
C10 C19 H19B 109.5
H19A C19 H19B 109.5
C10 C19 H19C 109.5
H19A C19 H19C 109.5
H19B C19 H19C 109.5
C13 C18 H18A 109.5
C13 C18 H18B 109.5
H18A C18 H18B 109.5
C13 C18 H18C 109.5
H18A C18 H18C 109.5
H18B C18 H18C 109.5
C6 O6 H6A 109.5
C5A N5 C5 127.9(2)
C5A N5 H5 116.1
C5 N5 H5 116.1
O5 C5A N5 124.2(2)
O5 C5A C5B 120.8(2)
N5 C5A C5B 115.0(2)
C5A C5B H5B1 109.5
C5A C5B H5B2 109.5
H5B1 C5B H5B2 109.5
C5A C5B H5B3 109.5
H5B1 C5B H5B3 109.5
H5B2 C5B H5B3 109.5
C3A O3A C3 118.5(2)
O3B C3A O3A 123.5(3)
O3B C3A C3B 124.8(3)
O3A C3A C3B 111.7(2)
C3A C3B H3B1 109.5
C3A C3B H3B2 109.5
H3B1 C3B H3B2 109.5
C3A C3B H3B3 109.5
H3B1 C3B H3B3 109.5
H3B2 C3B H3B3 109.5

loop_
_geom_bond_atom_site_label_1
_geom_bond_atom_site_label_2
_geom_bond_distance
C1 C2 1.532(4)
C1 C10 1.545(3)
C1 H1A 0.9700
C1 H1B 0.9700
C2 C3 1.517(4)
C2 H2A 0.9700
C2 H2B 0.9700
C3 O3A 1.463(3)
C3 C4 1.520(3)
C3 H3 0.9800
C4 C5 1.537(3)
C4 H4A 0.9700
C4 H4B 0.9700
C5 N5 1.486(3)
C5 C6 1.548(3)
C5 C10 1.575(3)
C6 O6 1.427(3)
C6 C7 1.515(3)
C6 H6 0.9800
C7 C8 1.531(3)
C7 H7A 0.9700
C7 H7B 0.9700
C8 C14 1.515(3)
C8 C9 1.554(3)
C8 H8 0.9800
C9 C11 1.546(3)
C9 C10 1.560(3)
C9 H9 0.9800
C10 C19 1.542(3)
C11 C12 1.531(3)
C11 H11A 0.9700
C11 H11B 0.9700
C12 C13 1.526(3)
C12 H12A 0.9700
C12 H12B 0.9700
C13 C17 1.504(4)
C13 C14 1.538(3)
C13 C18 1.542(3)
C14 C15 1.537(3)
C14 H14 0.9800
C15 C16 1.536(4)
C15 H15A 0.9700
C15 H15B 0.9700
C16 C17 1.515(4)
C16 H16A 0.9700
C16 H16B 0.9700
C17 O17 1.217(3)
C19 H19A 0.9600
C19 H19B 0.9600
C19 H19C 0.9600
C18 H18A 0.9600
C18 H18B 0.9600
C18 H18C 0.9600
O6 H6A 0.8200
N5 C5A 1.346(3)
N5 H5 0.8600
C5A O5 1.226(3)
C5A C5B 1.490(4)
C5B H5B1 0.9600
C5B H5B2 0.9600
C5B H5B3 0.9600
O3A C3A 1.330(3)
O3B C3A 1.184(4)
C3A C3B 1.486(4)
C3B H3B1 0.9600
C3B H3B2 0.9600
C3B H3B3 0.9600

loop_
_geom_hbond_atom_site_label_D
_geom_hbond_atom_site_label_H
_geom_hbond_atom_site_label_A
_geom_hbond_site_symmetry_A
_geom_hbond_distance_DH
_geom_hbond_distance_HA
_geom_hbond_distance_DA
_geom_hbond_angle_DHA
O6 H6A O17 1_545 0.82 2.03 2.823(3) 164.1

loop_
_geom_torsion_atom_site_label_1
_geom_torsion_atom_site_label_2
_geom_torsion_atom_site_label_3
_geom_torsion_atom_site_label_4
_geom_torsion
C10 C1 C2 C3 -53.3(3)
C1 C2 C3 O3A 168.00(18)
C1 C2 C3 C4 51.0(3)
O3A C3 C4 C5 -173.44(17)
C2 C3 C4 C5 -54.7(3)
C3 C4 C5 N5 -58.5(2)
C3 C4 C5 C6 -173.89(19)
C3 C4 C5 C10 60.2(2)
N5 C5 C6 O6 -172.27(18)
C4 C5 C6 O6 -53.9(2)
C10 C5 C6 O6 70.8(2)
N5 C5 C6 C7 64.3(2)
C4 C5 C6 C7 -177.31(18)
C10 C5 C6 C7 -52.7(2)
O6 C6 C7 C8 -69.0(2)
C5 C6 C7 C8 53.8(3)
C6 C7 C8 C14 -176.75(17)
C6 C7 C8 C9 -55.6(3)
C14 C8 C9 C11 -52.3(2)
C7 C8 C9 C11 -175.51(18)
C14 C8 C9 C10 179.18(17)
C7 C8 C9 C10 56.0(2)
C2 C1 C10 C19 -63.4(3)
C2 C1 C10 C9 176.77(18)
C2 C1 C10 C5 56.8(2)
C11 C9 C10 C19 -60.0(2)
C8 C9 C10 C19 67.3(2)
C11 C9 C10 C1 59.8(2)
C8 C9 C10 C1 -173.03(17)
C11 C9 C10 C5 178.04(16)
C8 C9 C10 C5 -54.8(2)
N5 C5 C10 C19 177.75(18)
C4 C5 C10 C19 58.0(2)
C6 C5 C10 C19 -67.2(2)
N5 C5 C10 C1 59.3(2)
C4 C5 C10 C1 -60.4(2)
C6 C5 C10 C1 174.38(18)
N5 C5 C10 C9 -61.9(2)
C4 C5 C10 C9 178.40(16)
C6 C5 C10 C9 53.2(2)
C8 C9 C11 C12 52.5(3)
C10 C9 C11 C12 179.75(18)
C9 C11 C12 C13 -54.5(3)
C11 C12 C13 C17 170.42(19)
C11 C12 C13 C14 56.8(2)
C11 C12 C13 C18 -68.9(3)
C7 C8 C14 C15 -55.9(3)
C9 C8 C14 C15 -178.35(19)
C7 C8 C14 C13 -178.94(17)
C9 C8 C14 C13 58.6(2)
C17 C13 C14 C8 174.28(17)
C12 C13 C14 C8 -61.8(2)
C18 C13 C14 C8 62.7(3)
C17 C13 C14 C15 42.5(2)
C12 C13 C14 C15 166.5(2)
C18 C13 C14 C15 -69.1(2)
C8 C14 C15 C16 -167.0(2)
C13 C14 C15 C16 -39.4(2)
C14 C15 C16 C17 20.7(3)
C12 C13 C17 O17 33.8(4)
C14 C13 C17 O17 151.8(3)
C18 C13 C17 O17 -90.1(3)
C12 C13 C17 C16 -147.7(2)
C14 C13 C17 C16 -29.7(2)
C18 C13 C17 C16 88.4(2)
C15 C16 C17 O17 -175.6(3)
C15 C16 C17 C13 5.8(3)
C4 C5 N5 C5A -53.0(3)
C6 C5 N5 C5A 66.5(3)
C10 C5 N5 C5A -173.3(2)
C5 N5 C5A O5 10.5(4)
C5 N5 C5A C5B -168.9(2)
C2 C3 O3A C3A 91.2(3)
C4 C3 O3A C3A -147.5(2)
C3 O3A C3A O3B 3.2(5)
C3 O3A C3A C3B -176.8(2)

loop_
_cod_related_entry_id
_cod_related_entry_database
_cod_related_entry_code
1 ChemSpider 21184821
